data_1535031
loop_
_publ_author_name
'Harms, W.'
'Mills, A.M.'
'Wagner, F.E.'
'Soehnel, T.'
'Laubschat, C.'
'Geibel, C.'
'Hossain, Z.'
'Ruck, M.'

_publ_section_title
;
 The nonstoichiometric ternary cerium iron sulfide Ce2 Fe1.82 S5
;
_journal_name_full 'Solid State Sciences'
_journal_page_first 59
_journal_page_last 66
_journal_volume 7
_journal_year 2005
_chemical_formula_sum 'Ce2 Fe1.82 S5'
_space_group_IT_number 31
_symmetry_space_group_name_Hall 'P 2ac -2'
_symmetry_space_group_name_H-M 'P m n 21'
_cell_angle_alpha 90
_cell_angle_beta 90
_cell_angle_gamma 90
_cell_formula_units_Z 4
_cell_length_a 3.959
_cell_length_b 16.413
_cell_length_c 11.2362
_cell_volume 730.118
_citation_journal_id_ASTM SSSCFJ
_cod_data_source_file Harms_SSSCFJ_2005_1416.cif
_cod_data_source_block Ce2Fe1.82S5
_cod_original_cell_volume 730.1179
_cod_database_code 1535031

loop_
_symmetry_equiv_pos_as_xyz
x,y,z
-x+1/2,-y,z+1/2
-x,y,z
x+1/2,-y,z+1/2

loop_
_atom_site_label
_atom_site_type_symbol
_atom_site_fract_x
_atom_site_fract_y
_atom_site_fract_z
_atom_site_occupancy
_atom_site_U_iso_or_equiv
Fe1 Fe+2 0 0.181 0 0.387 0.0
S3 S-2 0 0.10528 0.5364 1 0.0
S6 S-2 0 0.39982 0.0451 1 0.0
Fe7 Fe+2 0 0.54984 0.0576 0.913 0.0
Fe4 Fe+2 0 0.3071 0.4981 0.358 0.0
Ce3 Ce+3 0 0.87055 0.22489 1 0.0
Ce1 Ce+3 0 0.62562 0.35105 1 0.0
S5 S-2 0 0.25467 0.318 1 0.0
Fe8 Fe+2 0 0.95208 0.5473 0.734 0.0
S10 S-2 0 0.79003 0.5899 1 0.0
S8 S-2 0 0.45197 0.7023 1 0.0
Fe2 Fe+2 0 0.1634 0.0122 0.575 0.0
Fe3 Fe+2 0 0.224 0.002 0.038 0.0
S2 S-2 0 0.05237 0.8873 1 0.0
Fe6 Fe+2 0 0.267 0.5111 0.124 0.0
Ce2 Ce+3 0 0.62732 0.73217 1 0.0
S9 S-2 0 0.70535 0.0968 1 0.0
Ce4 Ce+3 0 0.87504 0.83892 1 0.0
S1 S-2 0 0.04833 0.1888 1 0.0
S4 S-2 0 0.24406 0.824 1 0.0
Fe5 Fe+2 0 0.3285 0.508 0.518 0.0
S7 S-2 0 0.44548 0.3996 1 0.0
